data_4343964
loop_
_publ_author_name
'Roth, Torsten'
'Vasilenko, Vladislav'
'Wadepohl, Hubert'
'Wright, Dominic S.'
'Gade, Lutz H.'

_publ_section_title
;
 Structures, Electronics, and Reactivity of Strained Phosphazane Cages: A
 Combined Experimental and Computational Study.
;
_journal_issue 15
_journal_name_full 'Inorganic chemistry'
_journal_page_first 7636
_journal_page_last 7644
_journal_paper_doi 10.1021/acs.inorgchem.5b01292
_journal_volume 54
_journal_year 2015
_chemical_formula_moiety 'C33 H53 N4 P2, C F3 O3 S'
_chemical_formula_sum 'C34 H53 F3 N4 O3 P2 S'
_chemical_formula_weight 716.80
_space_group_crystal_system orthorhombic
_space_group_IT_number 19
_space_group_name_Hall 'P 2ac 2ab'
_space_group_name_H-M_alt 'P 21 21 21'
_symmetry_cell_setting orthorhombic
_symmetry_Int_Tables_number 19
_symmetry_space_group_name_Hall 'P 2ac 2ab'
_symmetry_space_group_name_H-M 'P 21 21 21'
_atom_sites_solution_hydrogens mixed
_atom_sites_solution_primary iterative
_atom_sites_solution_secondary difmap
_audit_block_code ga_tro82
_audit_creation_date 2015-05-18
_audit_creation_method
;
Olex2 1.2
(compiled 2015.01.26 svn.r3151 for OlexSys, GUI svn.r4998)
;
_audit_update_record '18.05.2015 16:01:13 CEST UTC+02:00  encif 1.32'
_cell_angle_alpha 90
_cell_angle_beta 90
_cell_angle_gamma 90
_cell_formula_units_Z 4
_cell_length_a 10.676(6)
_cell_length_b 14.087(8)
_cell_length_c 24.690(15)
_cell_measurement_reflns_used 8112
_cell_measurement_temperature 100(2)
_cell_measurement_theta_max 32.34
_cell_measurement_theta_min 2.19
_cell_volume 3713(4)
_computing_cell_refinement
;
SAINT (see _computing_data_reduction). Includes estimated systematic errors
 of the unit cell constants from Monte Carlo simulations.
;
_computing_data_collection 'SMART-5.631 (Bruker AXS, 2003)'
_computing_data_reduction 'SAINT V8.34A (Bruker AXS, 1997-2013),SADABS-2014_2 (Sheldrick and Bruker AXS, 1997-2014)'
_computing_molecular_graphics 'Olex2 (Dolomanov et al., 2009)'
_computing_publication_material 'encif (Wadepohl, 2009-14); encifer 1.5 (CCDC, 2014)'
_computing_structure_refinement 'ShelXL (Sheldrick, 2008)'
_computing_structure_solution 'SUPERFLIP (Palatinus, 2007-2009)'
_diffrn_ambient_environment 'perfluoro polyether oil / N~2~'
_diffrn_ambient_temperature 100(1)
_diffrn_detector 'CCD plate'
_diffrn_detector_area_resol_mean 8.19
_diffrn_detector_type CCD-PXL-KAF2
_diffrn_measured_fraction_theta_full 0.999
_diffrn_measured_fraction_theta_max 1.000
_diffrn_measurement_device 'three-circle diffractometer'
_diffrn_measurement_device_type 'Bruker AXS Smart 1000'
_diffrn_measurement_method '\f- and \w-scans'
_diffrn_measurement_specimen_support 'polyimid foil'
_diffrn_radiation_monochromator graphite
_diffrn_radiation_probe x-ray
_diffrn_radiation_type MoK\a
_diffrn_radiation_wavelength 0.71073
_diffrn_reflns_av_R_equivalents 0.0719
_diffrn_reflns_av_unetI/netI 0.0475
_diffrn_reflns_laue_measured_fraction_full 0.999
_diffrn_reflns_laue_measured_fraction_max 1.000
_diffrn_reflns_limit_h_max 15
_diffrn_reflns_limit_h_min -15
_diffrn_reflns_limit_k_max 20
_diffrn_reflns_limit_k_min -20
_diffrn_reflns_limit_l_max 35
_diffrn_reflns_limit_l_min -35
_diffrn_reflns_number 89380
_diffrn_reflns_point_group_measured_fraction_full 1.000
_diffrn_reflns_point_group_measured_fraction_max 1.000
_diffrn_reflns_theta_full 25.242
_diffrn_reflns_theta_max 30.507
_diffrn_reflns_theta_min 2.078
_diffrn_source 'sealed X-Ray tube (Mo)'
_diffrn_source_type 'fine focus tube'
_diffrn_standards_number 0
_exptl_absorpt_coefficient_mu 0.227
_exptl_absorpt_correction_T_max 0.7464
_exptl_absorpt_correction_T_min 0.6731
_exptl_absorpt_correction_type multi-scan
_exptl_absorpt_process_details
;
multi-scan from symmetry-related measurements (Blessing 1995)
SADABS (see _computing_data_reduction)
;
_exptl_crystal_colour colourless
_exptl_crystal_density_diffrn 1.282
_exptl_crystal_description irregular
_exptl_crystal_F_000 1528
_exptl_crystal_size_max 0.400
_exptl_crystal_size_mid 0.200
_exptl_crystal_size_min 0.200
_refine_diff_density_max 0.653
_refine_diff_density_min -0.324
_refine_diff_density_rms 0.065
_refine_ls_abs_structure_details
;
 Refined as an inversion twin.
;
_refine_ls_abs_structure_Flack 0.39(8)
_refine_ls_extinction_method none
_refine_ls_goodness_of_fit_ref 1.069
_refine_ls_hydrogen_treatment mixed
_refine_ls_matrix_type full
_refine_ls_number_parameters 472
_refine_ls_number_reflns 11340
_refine_ls_number_restraints 0
_refine_ls_restrained_S_all 1.069
_refine_ls_R_factor_all 0.0584
_refine_ls_R_factor_gt 0.0432
_refine_ls_shift/su_max 0.001
_refine_ls_shift/su_mean 0.000
_refine_ls_structure_factor_coef Fsqd
_refine_ls_weighting_details 'w=1/[\s^2^(Fo^2^)+(0.0471P)^2^+1.0851P] where P=(Fo^2^+2Fc^2^)/3'
_refine_ls_weighting_scheme calc
_refine_ls_wR_factor_gt 0.0960
_refine_ls_wR_factor_ref 0.1021
_reflns_Friedel_coverage 0.811
_reflns_friedel_fraction_full 1.000
_reflns_friedel_fraction_max 1.000
_reflns_number_gt 9617
_reflns_number_total 11340
_reflns_threshold_expression 'I > 2\s(I)'
_cod_data_source_file ic5b01292_si_003.cif
_cod_data_source_block ga_tro82
_cod_depositor_comments 'Adding full bibliography for 4343960--4343970.cif.'
_cod_database_code 4343964
_audit_block_refno 2090
_audit_block_usercomment trvv46
_shelx_space_group_comment
;
The symmetry employed for this shelxl refinement is uniquely defined
by the following loop, which should always be used as a source of
symmetry information in preference to the above space-group names.
They are only intended as comments.
;
_shelx_estimated_absorpt_t_max 0.956
_shelx_estimated_absorpt_t_min 0.915
_shelxl_version_number 2014/7
_olex2_refinement_description
;
1. Twinned data refinement
 Scales: 0.61(8) 0.39(8)
2. Fixed Uiso
 At 1.2 times of:
  All C(H) groups
 At 1.5 times of:
  All C(H,H,H) groups
3.a Idealised Me refined as rotating group:
 C9(H9A,H9B,H9C), C10(H10A,H10B,H10C), C12(H12A,H12B,H12C), C13(H13A,H13B,
 H13C), C21(H21A,H21B,H21C), C22(H22A,H22B,H22C), C24(H24A,H24B,H24C), C25(H25A,
 H25B,H25C), C27(H27A,H27B,H27C), C28(H28A,H28B,H28C), C29(H29A,H29B,H29C),
 C31(H31A,H31B,H31C), C32(H32A,H32B,H32C), C33(H33A,H33B,H33C)
;
_olex2_submission_special_instructions 'No special instructions were received'

loop_
_symmetry_equiv_pos_as_xyz
'x, y, z'
'-x+1/2, -y, z+1/2'
'x+1/2, -y+1/2, -z'
'-x, y+1/2, -z+1/2'

loop_
_atom_site_label
_atom_site_type_symbol
_atom_site_fract_x
_atom_site_fract_y
_atom_site_fract_z
_atom_site_U_iso_or_equiv
_atom_site_adp_type
_atom_site_occupancy
_atom_site_site_symmetry_order
_atom_site_calc_flag
_atom_site_refinement_flags_posn
P1 P -0.85667(6) -0.37178(4) -0.28418(3) 0.01054(13) Uani 1 1 d .
P2 P -0.85018(6) -0.54843(5) -0.28536(2) 0.01037(12) Uani 1 1 d .
N1 N -0.74371(17) -0.45785(17) -0.28171(8) 0.0122(4) Uani 1 1 d .
N2 N -0.95938(19) -0.46274(17) -0.26816(8) 0.0122(4) Uani 1 1 d .
N3 N -0.89179(19) -0.37681(15) -0.35488(8) 0.0087(4) Uani 1 1 d .
N4 N -0.88782(18) -0.54147(16) -0.35620(7) 0.0089(3) Uani 1 1 d .
C1 C -0.9032(2) -0.45897(19) -0.38087(9) 0.0085(4) Uani 1 1 d .
H1 H -0.924(2) -0.457(2) -0.4182(12) 0.010 Uiso 1 1 d R
C2 C -0.9051(2) -0.63038(17) -0.38589(10) 0.0085(4) Uani 1 1 d .
C3 C -1.0265(3) -0.66314(18) -0.39648(11) 0.0129(5) Uani 1 1 d .
C4 C -1.0377(3) -0.75047(19) -0.42309(12) 0.0162(5) Uani 1 1 d .
H4 H -1.122(3) -0.775(2) -0.4311(13) 0.019 Uiso 1 1 d R
C5 C -0.9341(3) -0.80175(19) -0.43840(11) 0.0163(5) Uani 1 1 d .
H5 H -0.942(3) -0.861(2) -0.4560(13) 0.020 Uiso 1 1 d R
C6 C -0.8154(3) -0.76772(19) -0.42762(11) 0.0145(5) Uani 1 1 d .
H6 H -0.747(3) -0.806(2) -0.4383(14) 0.017 Uiso 1 1 d R
C7 C -0.7987(2) -0.68162(18) -0.40074(10) 0.0114(5) Uani 1 1 d .
C8 C -1.1442(3) -0.6097(2) -0.38122(12) 0.0194(6) Uani 1 1 d .
H8 H -1.117(3) -0.547(3) -0.3614(13) 0.023 Uiso 1 1 d R
C9 C -1.2211(3) -0.5866(2) -0.43169(15) 0.0285(7) Uani 1 1 d .
H9A H -1.1702 -0.5492 -0.4569 0.043 Uiso 1 1 calc GR
H9B H -1.2955 -0.5501 -0.4213 0.043 Uiso 1 1 calc GR
H9C H -1.2471 -0.6458 -0.4493 0.043 Uiso 1 1 calc GR
C10 C -1.2230(3) -0.6667(2) -0.34058(14) 0.0268(7) Uani 1 1 d .
H10A H -1.2537 -0.7247 -0.3580 0.040 Uiso 1 1 calc GR
H10B H -1.2944 -0.6282 -0.3287 0.040 Uiso 1 1 calc GR
H10C H -1.1714 -0.6834 -0.3092 0.040 Uiso 1 1 calc GR
C11 C -0.6678(3) -0.64803(19) -0.38816(11) 0.0145(5) Uani 1 1 d .
H11 H -0.673(3) -0.587(2) -0.3704(13) 0.017 Uiso 1 1 d R
C12 C -0.5876(3) -0.6380(2) -0.43914(13) 0.0231(6) Uani 1 1 d .
H12A H -0.5776 -0.7003 -0.4563 0.035 Uiso 1 1 calc GR
H12B H -0.5051 -0.6127 -0.4293 0.035 Uiso 1 1 calc GR
H12C H -0.6287 -0.5944 -0.4645 0.035 Uiso 1 1 calc GR
C13 C -0.6055(3) -0.7149(2) -0.34721(12) 0.0212(6) Uani 1 1 d .
H13A H -0.6572 -0.7187 -0.3145 0.032 Uiso 1 1 calc GR
H13B H -0.5224 -0.6904 -0.3378 0.032 Uiso 1 1 calc GR
H13C H -0.5972 -0.7782 -0.3632 0.032 Uiso 1 1 calc GR
C14 C -0.9126(2) -0.28848(17) -0.38439(10) 0.0085(4) Uani 1 1 d .
C15 C -0.8082(2) -0.23726(18) -0.40244(10) 0.0113(5) Uani 1 1 d .
C16 C -0.8294(3) -0.15474(19) -0.43199(11) 0.0153(5) Uani 1 1 d .
H16 H -0.764(3) -0.122(2) -0.4451(14) 0.018 Uiso 1 1 d R
C17 C -0.9504(3) -0.1235(2) -0.44159(11) 0.0159(5) Uani 1 1 d .
H17 H -0.965(3) -0.065(2) -0.4616(13) 0.019 Uiso 1 1 d R
C18 C -1.0519(3) -0.17277(19) -0.42131(11) 0.0146(5) Uani 1 1 d .
H18 H -1.131(3) -0.149(2) -0.4274(13) 0.017 Uiso 1 1 d R
C19 C -1.0354(2) -0.25619(18) -0.39216(10) 0.0108(5) Uani 1 1 d .
C20 C -0.6753(3) -0.26831(19) -0.39042(11) 0.0143(5) Uani 1 1 d .
H20 H -0.676(3) -0.324(2) -0.3717(13) 0.017 Uiso 1 1 d R
C21 C -0.6043(3) -0.2936(2) -0.44210(13) 0.0224(6) Uani 1 1 d .
H21A H -0.6507 -0.3423 -0.4621 0.034 Uiso 1 1 calc GR
H21B H -0.5211 -0.3179 -0.4327 0.034 Uiso 1 1 calc GR
H21C H -0.5955 -0.2368 -0.4647 0.034 Uiso 1 1 calc GR
C22 C -0.6066(3) -0.1923(2) -0.35786(12) 0.0208(6) Uani 1 1 d .
H22A H -0.6004 -0.1341 -0.3794 0.031 Uiso 1 1 calc GR
H22B H -0.5223 -0.2148 -0.3488 0.031 Uiso 1 1 calc GR
H22C H -0.6530 -0.1791 -0.3244 0.031 Uiso 1 1 calc GR
C23 C -1.1499(2) -0.30832(19) -0.37076(11) 0.0135(5) Uani 1 1 d .
H23 H -1.124(3) -0.369(2) -0.3526(12) 0.016 Uiso 1 1 d R
C24 C -1.2376(3) -0.3368(2) -0.41721(12) 0.0209(6) Uani 1 1 d .
H24A H -1.2694 -0.2796 -0.4351 0.031 Uiso 1 1 calc GR
H24B H -1.3079 -0.3736 -0.4027 0.031 Uiso 1 1 calc GR
H24C H -1.1914 -0.3755 -0.4435 0.031 Uiso 1 1 calc GR
C25 C -1.2199(3) -0.2470(2) -0.32963(12) 0.0185(6) Uani 1 1 d .
H25A H -1.1638 -0.2312 -0.2996 0.028 Uiso 1 1 calc GR
H25B H -1.2924 -0.2821 -0.3158 0.028 Uiso 1 1 calc GR
H25C H -1.2484 -0.1885 -0.3472 0.028 Uiso 1 1 calc GR
C26 C -0.6095(2) -0.4543(2) -0.26426(10) 0.0147(5) Uani 1 1 d .
C27 C -0.5863(3) -0.5374(2) -0.22575(11) 0.0215(6) Uani 1 1 d .
H27A H -0.6419 -0.5318 -0.1943 0.032 Uiso 1 1 calc GR
H27B H -0.4989 -0.5364 -0.2136 0.032 Uiso 1 1 calc GR
H27C H -0.6032 -0.5972 -0.2446 0.032 Uiso 1 1 calc GR
C28 C -0.5173(2) -0.4593(2) -0.31190(11) 0.0197(5) Uani 1 1 d .
H28A H -0.5283 -0.5196 -0.3311 0.030 Uiso 1 1 calc GR
H28B H -0.4314 -0.4549 -0.2982 0.030 Uiso 1 1 calc GR
H28C H -0.5335 -0.4065 -0.3368 0.030 Uiso 1 1 calc GR
C29 C -0.5902(3) -0.3607(2) -0.23458(12) 0.0211(6) Uani 1 1 d .
H29A H -0.6037 -0.3078 -0.2597 0.032 Uiso 1 1 calc GR
H29B H -0.5047 -0.3579 -0.2203 0.032 Uiso 1 1 calc GR
H29C H -0.6500 -0.3561 -0.2046 0.032 Uiso 1 1 calc GR
C30 C -1.0212(2) -0.4653(2) -0.21342(10) 0.0158(5) Uani 1 1 d .
C31 C -1.0974(3) -0.5564(2) -0.21047(11) 0.0235(6) Uani 1 1 d .
H31A H -1.1613 -0.5560 -0.2390 0.035 Uiso 1 1 calc GR
H31B H -1.1381 -0.5608 -0.1750 0.035 Uiso 1 1 calc GR
H31C H -1.0419 -0.6111 -0.2156 0.035 Uiso 1 1 calc GR
C32 C -0.9251(3) -0.4624(2) -0.16768(10) 0.0198(5) Uani 1 1 d .
H32A H -0.8699 -0.5177 -0.1704 0.030 Uiso 1 1 calc GR
H32B H -0.9686 -0.4633 -0.1327 0.030 Uiso 1 1 calc GR
H32C H -0.8752 -0.4042 -0.1706 0.030 Uiso 1 1 calc GR
C33 C -1.1071(3) -0.3789(2) -0.20982(12) 0.0252(6) Uani 1 1 d .
H33A H -1.0579 -0.3210 -0.2156 0.038 Uiso 1 1 calc GR
H33B H -1.1461 -0.3767 -0.1739 0.038 Uiso 1 1 calc GR
H33C H -1.1723 -0.3835 -0.2376 0.038 Uiso 1 1 calc GR
S S -0.88818(6) -0.46060(5) -0.53345(2) 0.01407(12) Uani 1 1 d .
F1 F -0.9589(3) -0.63818(14) -0.52937(9) 0.0516(7) Uani 1 1 d .
F2 F -0.8305(3) -0.60785(16) -0.59337(9) 0.0499(6) Uani 1 1 d .
F3 F -1.0210(2) -0.56335(14) -0.60040(8) 0.0401(5) Uani 1 1 d .
O1 O -0.7853(2) -0.48384(16) -0.49835(9) 0.0285(5) Uani 1 1 d .
O2 O -0.8579(2) -0.40158(15) -0.57901(9) 0.0255(5) Uani 1 1 d .
O3 O -1.0020(2) -0.43732(15) -0.50509(8) 0.0245(5) Uani 1 1 d .
C34 C -0.9261(3) -0.5730(2) -0.56556(12) 0.0241(6) Uani 1 1 d .

loop_
_atom_site_aniso_label
_atom_site_aniso_U_11
_atom_site_aniso_U_22
_atom_site_aniso_U_33
_atom_site_aniso_U_23
_atom_site_aniso_U_13
_atom_site_aniso_U_12
P1 0.0128(3) 0.0103(3) 0.0085(3) -0.0011(2) -0.0018(2) 0.0004(2)
P2 0.0124(3) 0.0096(3) 0.0091(3) 0.0006(3) -0.0009(2) 0.0006(3)
N1 0.0103(8) 0.0124(9) 0.0137(9) -0.0007(10) -0.0051(7) 0.0008(9)
N2 0.0144(9) 0.0122(9) 0.0101(9) -0.0009(9) 0.0024(7) -0.0001(9)
N3 0.0087(9) 0.0093(9) 0.0079(9) -0.0001(7) -0.0020(8) 0.0015(8)
N4 0.0106(8) 0.0081(8) 0.0082(8) -0.0011(8) -0.0002(7) 0.0009(9)
C1 0.0055(9) 0.0115(10) 0.0085(9) 0.0012(10) -0.0004(8) -0.0015(10)
C2 0.0112(11) 0.0072(10) 0.0072(10) -0.0007(9) -0.0004(9) -0.0014(9)
C3 0.0133(12) 0.0109(11) 0.0144(12) -0.0001(10) 0.0004(10) -0.0021(9)
C4 0.0197(13) 0.0115(12) 0.0174(13) -0.0016(10) -0.0016(11) -0.0060(10)
C5 0.0274(14) 0.0085(11) 0.0128(12) -0.0013(10) -0.0030(11) -0.0002(10)
C6 0.0193(13) 0.0115(12) 0.0127(12) -0.0019(10) -0.0007(10) 0.0041(10)
C7 0.0126(11) 0.0124(12) 0.0091(11) 0.0006(9) -0.0005(9) 0.0019(9)
C8 0.0099(11) 0.0164(13) 0.0320(15) -0.0055(11) 0.0010(11) -0.0031(10)
C9 0.0158(14) 0.0251(16) 0.045(2) 0.0042(14) -0.0054(13) 0.0020(12)
C10 0.0193(15) 0.0280(16) 0.0330(17) -0.0073(13) 0.0066(13) -0.0043(13)
C11 0.0093(12) 0.0151(12) 0.0191(13) -0.0038(10) 0.0002(10) 0.0023(9)
C12 0.0151(13) 0.0260(15) 0.0281(15) 0.0021(12) 0.0064(12) 0.0026(11)
C13 0.0177(13) 0.0232(14) 0.0227(14) -0.0021(11) -0.0064(12) 0.0047(11)
C14 0.0092(11) 0.0078(10) 0.0085(11) -0.0003(8) 0.0001(9) -0.0017(9)
C15 0.0098(11) 0.0126(12) 0.0115(11) -0.0013(9) 0.0000(9) -0.0020(9)
C16 0.0187(13) 0.0143(12) 0.0128(12) 0.0008(10) 0.0029(10) -0.0050(10)
C17 0.0224(13) 0.0114(12) 0.0139(12) 0.0030(10) -0.0033(10) 0.0021(11)
C18 0.0141(12) 0.0137(12) 0.0160(13) -0.0010(10) -0.0042(10) 0.0014(10)
C19 0.0100(11) 0.0119(11) 0.0104(11) -0.0018(9) -0.0034(9) 0.0012(9)
C20 0.0113(12) 0.0137(12) 0.0180(13) 0.0020(10) -0.0007(10) -0.0011(10)
C21 0.0137(12) 0.0284(15) 0.0251(15) -0.0047(12) 0.0040(12) 0.0010(12)
C22 0.0161(13) 0.0257(14) 0.0206(14) -0.0019(11) -0.0030(11) -0.0046(12)
C23 0.0082(11) 0.0144(12) 0.0180(12) 0.0003(10) -0.0018(10) 0.0012(10)
C24 0.0124(12) 0.0242(15) 0.0262(15) -0.0056(12) -0.0034(11) -0.0033(11)
C25 0.0174(13) 0.0200(14) 0.0183(13) 0.0008(11) 0.0027(11) 0.0015(11)
C26 0.0120(10) 0.0154(11) 0.0168(11) 0.0015(11) -0.0077(9) -0.0023(11)
C27 0.0205(13) 0.0210(13) 0.0229(13) 0.0050(13) -0.0094(10) -0.0002(13)
C28 0.0114(11) 0.0243(13) 0.0235(13) 0.0004(13) -0.0042(9) 0.0014(12)
C29 0.0200(14) 0.0213(14) 0.0220(14) -0.0047(11) -0.0107(11) -0.0027(11)
C30 0.0188(11) 0.0193(12) 0.0092(10) 0.0005(11) 0.0041(9) 0.0021(11)
C31 0.0246(14) 0.0314(17) 0.0145(12) 0.0015(12) 0.0066(11) -0.0085(12)
C32 0.0281(13) 0.0221(13) 0.0091(11) 0.0009(11) 0.0008(9) 0.0012(13)
C33 0.0273(15) 0.0321(16) 0.0162(13) 0.0003(12) 0.0065(12) 0.0126(14)
S 0.0165(3) 0.0132(3) 0.0126(3) 0.0011(3) -0.0007(2) -0.0026(3)
F1 0.107(2) 0.0184(10) 0.0294(11) 0.0052(9) 0.0021(13) -0.0208(12)
F2 0.0716(17) 0.0417(12) 0.0365(12) -0.0146(10) 0.0125(11) 0.0222(12)
F3 0.0527(13) 0.0357(12) 0.0319(10) -0.0075(9) -0.0150(10) -0.0173(10)
O1 0.0258(11) 0.0359(13) 0.0237(11) 0.0032(9) -0.0091(9) 0.0027(9)
O2 0.0264(11) 0.0255(11) 0.0246(10) 0.0108(9) -0.0009(9) -0.0106(9)
O3 0.0244(10) 0.0285(12) 0.0207(10) -0.0037(8) 0.0049(8) 0.0025(8)
C34 0.0396(18) 0.0163(13) 0.0163(13) -0.0014(11) 0.0015(12) -0.0050(12)

loop_
_atom_type_symbol
_atom_type_description
_atom_type_scat_dispersion_real
_atom_type_scat_dispersion_imag
_atom_type_scat_source
C C 0.0033 0.0016 'International Tables Vol C Tables 4.2.6.8 and 6.1.1.4'
H H 0.0000 0.0000 'International Tables Vol C Tables 4.2.6.8 and 6.1.1.4'
F F 0.0171 0.0103 'International Tables Vol C Tables 4.2.6.8 and 6.1.1.4'
N N 0.0061 0.0033 'International Tables Vol C Tables 4.2.6.8 and 6.1.1.4'
O O 0.0106 0.0060 'International Tables Vol C Tables 4.2.6.8 and 6.1.1.4'
P P 0.1023 0.0942 'International Tables Vol C Tables 4.2.6.8 and 6.1.1.4'
S S 0.1246 0.1234 'International Tables Vol C Tables 4.2.6.8 and 6.1.1.4'

loop_
_geom_angle_atom_site_label_1
_geom_angle_atom_site_label_2
_geom_angle_atom_site_label_3
_geom_angle
N1 P1 P2 43.33(8)
N1 P1 N2 85.06(11)
N1 P1 N3 98.89(10)
N2 P1 P2 44.02(8)
N2 P1 N3 93.49(10)
N3 P1 P2 87.41(7)
N1 P2 P1 43.33(8)
N1 P2 N2 85.10(11)
N1 P2 N4 99.15(10)
N2 P2 P1 44.06(8)
N2 P2 N4 92.87(10)
N4 P2 P1 87.17(8)
P1 N1 P2 93.34(10)
C26 N1 P1 131.36(19)
C26 N1 P2 132.54(19)
P2 N2 P1 91.92(11)
C30 N2 P1 120.03(18)
C30 N2 P2 119.93(17)
C1 N3 P1 121.69(17)
C1 N3 C14 119.2(2)
C14 N3 P1 119.08(16)
C1 N4 P2 121.59(17)
C1 N4 C2 120.41(19)
C2 N4 P2 117.98(17)
N3 C1 H1 117.6(19)
N4 C1 N3 122.1(2)
N4 C1 H1 120.3(19)
C3 C2 N4 119.5(2)
C7 C2 N4 118.2(2)
C7 C2 C3 122.3(2)
C2 C3 C8 123.9(2)
C4 C3 C2 117.2(3)
C4 C3 C8 118.9(2)
C3 C4 H4 119(2)
C5 C4 C3 121.5(3)
C5 C4 H4 120(2)
C4 C5 H5 121(2)
C4 C5 C6 120.2(3)
C6 C5 H5 119(2)
C5 C6 H6 117(2)
C5 C6 C7 120.8(3)
C7 C6 H6 122(2)
C2 C7 C11 122.6(2)
C6 C7 C2 118.1(2)
C6 C7 C11 119.4(2)
C3 C8 H8 108.0(18)
C3 C8 C9 110.5(3)
C3 C8 C10 111.0(3)
C9 C8 H8 110.2(18)
C9 C8 C10 110.4(3)
C10 C8 H8 106.7(18)
C8 C9 H9A 109.5
C8 C9 H9B 109.5
C8 C9 H9C 109.5
H9A C9 H9B 109.5
H9A C9 H9C 109.5
H9B C9 H9C 109.5
C8 C10 H10A 109.5
C8 C10 H10B 109.5
C8 C10 H10C 109.5
H10A C10 H10B 109.5
H10A C10 H10C 109.5
H10B C10 H10C 109.5
C7 C11 H11 108(2)
C7 C11 C12 112.2(2)
C7 C11 C13 110.2(2)
C12 C11 H11 109(2)
C12 C11 C13 110.9(2)
C13 C11 H11 105.9(19)
C11 C12 H12A 109.5
C11 C12 H12B 109.5
C11 C12 H12C 109.5
H12A C12 H12B 109.5
H12A C12 H12C 109.5
H12B C12 H12C 109.5
C11 C13 H13A 109.5
C11 C13 H13B 109.5
C11 C13 H13C 109.5
H13A C13 H13B 109.5
H13A C13 H13C 109.5
H13B C13 H13C 109.5
C15 C14 N3 118.5(2)
C15 C14 C19 122.3(2)
C19 C14 N3 119.2(2)
C14 C15 C20 122.3(2)
C16 C15 C14 117.9(2)
C16 C15 C20 119.8(2)
C15 C16 H16 120(2)
C17 C16 C15 120.5(3)
C17 C16 H16 120(2)
C16 C17 H17 120.7(19)
C18 C17 C16 120.7(3)
C18 C17 H17 118.6(19)
C17 C18 H18 118(2)
C17 C18 C19 120.9(3)
C19 C18 H18 121(2)
C14 C19 C23 123.2(2)
C18 C19 C14 117.7(2)
C18 C19 C23 119.1(2)
C15 C20 H20 110(2)
C15 C20 C21 111.7(2)
C15 C20 C22 110.5(2)
C21 C20 H20 103(2)
C21 C20 C22 111.4(2)
C22 C20 H20 110(2)
C20 C21 H21A 109.5
C20 C21 H21B 109.5
C20 C21 H21C 109.5
H21A C21 H21B 109.5
H21A C21 H21C 109.5
H21B C21 H21C 109.5
C20 C22 H22A 109.5
C20 C22 H22B 109.5
C20 C22 H22C 109.5
H22A C22 H22B 109.5
H22A C22 H22C 109.5
H22B C22 H22C 109.5
C19 C23 H23 109.8(19)
C19 C23 C24 110.9(2)
C19 C23 C25 110.6(2)
C24 C23 H23 106.5(18)
C25 C23 H23 108.6(18)
C25 C23 C24 110.3(2)
C23 C24 H24A 109.5
C23 C24 H24B 109.5
C23 C24 H24C 109.5
H24A C24 H24B 109.5
H24A C24 H24C 109.5
H24B C24 H24C 109.5
C23 C25 H25A 109.5
C23 C25 H25B 109.5
C23 C25 H25C 109.5
H25A C25 H25B 109.5
H25A C25 H25C 109.5
H25B C25 H25C 109.5
N1 C26 C27 107.9(2)
N1 C26 C28 113.0(2)
N1 C26 C29 107.3(2)
C27 C26 C28 109.7(2)
C29 C26 C27 110.0(2)
C29 C26 C28 108.8(2)
C26 C27 H27A 109.5
C26 C27 H27B 109.5
C26 C27 H27C 109.5
H27A C27 H27B 109.5
H27A C27 H27C 109.5
H27B C27 H27C 109.5
C26 C28 H28A 109.5
C26 C28 H28B 109.5
C26 C28 H28C 109.5
H28A C28 H28B 109.5
H28A C28 H28C 109.5
H28B C28 H28C 109.5
C26 C29 H29A 109.5
C26 C29 H29B 109.5
C26 C29 H29C 109.5
H29A C29 H29B 109.5
H29A C29 H29C 109.5
H29B C29 H29C 109.5
N2 C30 C31 107.3(2)
N2 C30 C32 111.7(2)
N2 C30 C33 107.3(2)
C31 C30 C32 110.3(2)
C31 C30 C33 110.4(2)
C32 C30 C33 109.8(2)
C30 C31 H31A 109.5
C30 C31 H31B 109.5
C30 C31 H31C 109.5
H31A C31 H31B 109.5
H31A C31 H31C 109.5
H31B C31 H31C 109.5
C30 C32 H32A 109.5
C30 C32 H32B 109.5
C30 C32 H32C 109.5
H32A C32 H32B 109.5
H32A C32 H32C 109.5
H32B C32 H32C 109.5
C30 C33 H33A 109.5
C30 C33 H33B 109.5
C30 C33 H33C 109.5
H33A C33 H33B 109.5
H33A C33 H33C 109.5
H33B C33 H33C 109.5
O1 S O3 113.82(14)
O1 S C34 103.59(15)
O2 S O1 115.63(14)
O2 S O3 116.03(14)
O2 S C34 102.31(14)
O3 S C34 102.85(14)
F1 C34 S 111.6(2)
F1 C34 F3 107.7(3)
F2 C34 S 112.2(2)
F2 C34 F1 107.2(3)
F2 C34 F3 106.8(3)
F3 C34 S 111.2(2)

loop_
_geom_bond_atom_site_label_1
_geom_bond_atom_site_label_2
_geom_bond_distance
P1 P2 2.4896(17)
P1 N1 1.711(2)
P1 N2 1.732(2)
P1 N3 1.787(2)
P2 N1 1.711(2)
P2 N2 1.731(2)
P2 N4 1.797(2)
N1 C26 1.497(3)
N2 C30 1.504(3)
N3 C1 1.329(3)
N3 C14 1.459(3)
N4 C1 1.322(3)
N4 C2 1.463(3)
C1 H1 0.95(3)
C2 C3 1.400(4)
C2 C7 1.395(4)
C3 C4 1.400(4)
C3 C8 1.513(4)
C4 H4 0.98(3)
C4 C5 1.374(4)
C5 H5 0.94(3)
C5 C6 1.380(4)
C6 H6 0.95(3)
C6 C7 1.394(4)
C7 C11 1.507(4)
C8 H8 1.06(4)
C8 C9 1.528(4)
C8 C10 1.537(4)
C9 H9A 0.9800
C9 H9B 0.9800
C9 H9C 0.9800
C10 H10A 0.9800
C10 H10B 0.9800
C10 H10C 0.9800
C11 H11 0.97(3)
C11 C12 1.529(4)
C11 C13 1.533(4)
C12 H12A 0.9800
C12 H12B 0.9800
C12 H12C 0.9800
C13 H13A 0.9800
C13 H13B 0.9800
C13 H13C 0.9800
C14 C15 1.401(3)
C14 C19 1.401(4)
C15 C16 1.391(4)
C15 C20 1.514(4)
C16 H16 0.89(3)
C16 C17 1.385(4)
C17 H17 0.98(3)
C17 C18 1.381(4)
C18 H18 0.92(3)
C18 C19 1.389(4)
C19 C23 1.521(4)
C20 H20 0.91(3)
C20 C21 1.527(4)
C20 C22 1.527(4)
C21 H21A 0.9800
C21 H21B 0.9800
C21 H21C 0.9800
C22 H22A 0.9800
C22 H22B 0.9800
C22 H22C 0.9800
C23 H23 1.00(3)
C23 C24 1.534(4)
C23 C25 1.528(4)
C24 H24A 0.9800
C24 H24B 0.9800
C24 H24C 0.9800
C25 H25A 0.9800
C25 H25B 0.9800
C25 H25C 0.9800
C26 C27 1.528(4)
C26 C28 1.535(4)
C26 C29 1.522(4)
C27 H27A 0.9800
C27 H27B 0.9800
C27 H27C 0.9800
C28 H28A 0.9800
C28 H28B 0.9800
C28 H28C 0.9800
C29 H29A 0.9800
C29 H29B 0.9800
C29 H29C 0.9800
C30 C31 1.521(4)
C30 C32 1.526(4)
C30 C33 1.526(4)
C31 H31A 0.9800
C31 H31B 0.9800
C31 H31C 0.9800
C32 H32A 0.9800
C32 H32B 0.9800
C32 H32C 0.9800
C33 H33A 0.9800
C33 H33B 0.9800
C33 H33C 0.9800
S O1 1.437(2)
S O2 1.436(2)
S O3 1.440(2)
S C34 1.817(3)
F1 C34 1.328(3)
F2 C34 1.324(4)
F3 C34 1.336(4)

loop_
_geom_torsion_atom_site_label_1
_geom_torsion_atom_site_label_2
_geom_torsion_atom_site_label_3
_geom_torsion_atom_site_label_4
_geom_torsion
P1 P2 N1 C26 162.2(3)
P1 P2 N2 C30 -126.7(2)
P1 P2 N4 C1 0.50(18)
P1 P2 N4 C2 -177.60(16)
P1 N1 C26 C27 131.7(2)
P1 N1 C26 C28 -106.7(3)
P1 N1 C26 C29 13.2(3)
P1 N2 C30 C31 -176.02(18)
P1 N2 C30 C32 -55.0(3)
P1 N2 C30 C33 65.4(3)
P1 N3 C1 N4 -0.8(3)
P1 N3 C14 C15 81.9(3)
P1 N3 C14 C19 -96.0(2)
P2 P1 N1 C26 -162.5(3)
P2 P1 N2 C30 126.6(2)
P2 P1 N3 C1 0.91(18)
P2 P1 N3 C14 178.81(17)
P2 N1 C26 C27 -24.2(3)
P2 N1 C26 C28 97.3(3)
P2 N1 C26 C29 -142.7(2)
P2 N2 C30 C31 -63.8(3)
P2 N2 C30 C32 57.2(3)
P2 N2 C30 C33 177.54(19)
P2 N4 C1 N3 0.0(3)
P2 N4 C2 C3 100.5(2)
P2 N4 C2 C7 -76.9(3)
N1 P1 N2 P2 -16.00(10)
N1 P1 N2 C30 110.58(19)
N1 P1 N3 C1 42.8(2)
N1 P1 N3 C14 -139.28(18)
N1 P2 N2 P1 16.00(10)
N1 P2 N2 C30 -110.66(19)
N1 P2 N4 C1 -41.3(2)
N1 P2 N4 C2 140.62(17)
N2 P1 N1 P2 16.21(10)
N2 P1 N1 C26 -146.3(2)
N2 P1 N3 C1 -42.7(2)
N2 P1 N3 C14 135.19(18)
N2 P2 N1 P1 -16.22(10)
N2 P2 N1 C26 145.9(2)
N2 P2 N4 C1 44.2(2)
N2 P2 N4 C2 -133.89(18)
N3 P1 N1 P2 -76.56(11)
N3 P1 N1 C26 120.9(2)
N3 P1 N2 P2 82.63(10)
N3 P1 N2 C30 -150.79(18)
N3 C14 C15 C16 178.0(2)
N3 C14 C15 C20 -2.5(4)
N3 C14 C19 C18 -178.8(2)
N3 C14 C19 C23 0.6(4)
N4 P2 N1 P1 75.90(11)
N4 P2 N1 C26 -121.9(2)
N4 P2 N2 P1 -82.95(10)
N4 P2 N2 C30 150.39(19)
N4 C2 C3 C4 -177.5(2)
N4 C2 C3 C8 2.9(4)
N4 C2 C7 C6 178.1(2)
N4 C2 C7 C11 -1.0(4)
C1 N3 C14 C15 -100.2(3)
C1 N3 C14 C19 81.9(3)
C1 N4 C2 C3 -77.6(3)
C1 N4 C2 C7 104.9(3)
C2 N4 C1 N3 178.1(2)
C2 C3 C4 C5 -0.3(4)
C2 C3 C8 C9 119.7(3)
C2 C3 C8 C10 -117.5(3)
C2 C7 C11 C12 -122.6(3)
C2 C7 C11 C13 113.2(3)
C3 C2 C7 C6 0.8(4)
C3 C2 C7 C11 -178.3(2)
C3 C4 C5 C6 0.1(4)
C4 C3 C8 C9 -59.9(3)
C4 C3 C8 C10 62.9(3)
C4 C5 C6 C7 0.6(4)
C5 C6 C7 C2 -1.0(4)
C5 C6 C7 C11 178.2(3)
C6 C7 C11 C12 58.2(3)
C6 C7 C11 C13 -65.9(3)
C7 C2 C3 C4 -0.2(4)
C7 C2 C3 C8 -179.8(3)
C8 C3 C4 C5 179.4(3)
C14 N3 C1 N4 -178.7(2)
C14 C15 C16 C17 1.9(4)
C14 C15 C20 C21 116.0(3)
C14 C15 C20 C22 -119.4(3)
C14 C19 C23 C24 -120.2(3)
C14 C19 C23 C25 117.2(3)
C15 C14 C19 C18 3.4(4)
C15 C14 C19 C23 -177.2(2)
C15 C16 C17 C18 1.0(4)
C16 C15 C20 C21 -64.6(3)
C16 C15 C20 C22 60.0(3)
C16 C17 C18 C19 -1.8(4)
C17 C18 C19 C14 -0.3(4)
C17 C18 C19 C23 -179.8(3)
C18 C19 C23 C24 59.3(3)
C18 C19 C23 C25 -63.4(3)
C19 C14 C15 C16 -4.1(4)
C19 C14 C15 C20 175.3(2)
C20 C15 C16 C17 -177.6(3)
O1 S C34 F1 60.3(3)
O1 S C34 F2 -60.0(2)
O1 S C34 F3 -179.5(2)
O2 S C34 F1 -179.2(2)
O2 S C34 F2 60.5(2)
O2 S C34 F3 -58.9(2)
O3 S C34 F1 -58.5(3)
O3 S C34 F2 -178.8(2)
O3 S C34 F3 61.7(2)

loop_
_twin_individual_id
_twin_individual_mass_fraction_refined
1 0.61(8)
2 0.39(8)
